data_9011508
loop_
_publ_author_name
'Adiwidjaja, G.'
'Friese, K.'
'Klaska, K. H.'
'Schluter, J.'

_publ_section_title
;
 The crystal structure of christelite Zn3Cu2(SO4)2(OH)6*4(H2O)
 Note: anisoU's from ICSD
;
_journal_name_full 'Zeitschrift fur Kristallographie'
_journal_page_first 518
_journal_page_last 521
_journal_paper_doi 10.1524/zkri.1996.211.8.518
_journal_volume 211
_journal_year 1996
_chemical_compound_source 'San Francisco mine, Sierra Gorda, northeast of Antofagasta, Chile'
_chemical_formula_sum 'Cu2 H14 O18 S2 Zn3'
_chemical_name_mineral Christelite
_space_group_IT_number 2
_symmetry_space_group_name_Hall '-P 1'
_symmetry_space_group_name_H-M 'P -1'
_cell_angle_alpha 94.32
_cell_angle_beta 90.06
_cell_angle_gamma 90.27
_cell_length_a 5.4143
_cell_length_b 6.336
_cell_length_c 10.470
_cell_formula_units_Z 1
_cell_volume 358.149
_database_code_amcsd 0011065
_exptl_crystal_density_diffrn 3.197
_cod_original_formula_sum 'Zn3 Cu2 S2 O18 H14'
_cod_database_code 9011508

loop_
_space_group_symop_operation_xyz
x,y,z
-x,-y,-z

loop_
_atom_site_aniso_label
_atom_site_aniso_U_11
_atom_site_aniso_U_22
_atom_site_aniso_U_33
_atom_site_aniso_U_12
_atom_site_aniso_U_13
_atom_site_aniso_U_23
Zn1 0.01400 0.01200 0.01000 -0.00100 0.00100 0.00100
Zn2 0.00900 0.00800 0.02100 -0.00100 0.00000 0.00200
Cu1 0.01100 0.01100 0.01900 0.00000 0.00100 0.00200
Cu2 0.01000 0.01200 0.02100 -0.00100 0.00000 0.00200
S 0.01500 0.01400 0.01100 -0.00100 0.00100 0.00200
O1 0.01500 0.01600 0.01200 -0.00100 0.00000 0.00200
O2 0.01800 0.04800 0.01800 -0.00600 -0.00500 0.00800
O3 0.02800 0.02100 0.02500 0.00500 0.00400 -0.00600
O4 0.04600 0.01900 0.01800 -0.00500 0.01200 0.00700
O5 0.01100 0.01200 0.01200 -0.00100 0.00000 0.00000
O6 0.01100 0.01100 0.01600 0.00000 -0.00200 0.00300
O7 0.01200 0.01200 0.01400 -0.00100 0.00000 0.00100
O8 0.02000 0.01800 0.01400 0.00100 -0.00200 0.00000
O9 0.02200 0.02400 0.02600 -0.00500 0.00100 -0.00700

loop_
_atom_site_label
_atom_site_fract_x
_atom_site_fract_y
_atom_site_fract_z
_atom_site_U_iso_or_equiv
Zn1 0.00000 0.00000 0.00000 0.01450
Zn2 0.51228 0.24973 0.49511 0.01270
Cu1 0.00000 0.00000 0.50000 0.01100
Cu2 0.00000 0.50000 0.50000 0.01160
S 0.77710 0.70400 0.22146 0.01260
O1 0.79470 0.72890 0.36370 0.01410
O2 0.52060 0.65510 0.18540 0.02750
O3 0.93700 0.52940 0.17290 0.02460
O4 0.85900 0.90340 0.17220 0.02690
O5 0.68070 0.00260 0.58890 0.01140
O6 0.68290 0.51530 0.58720 0.01250
O7 0.13810 0.76410 0.58880 0.01270
O8 0.72460 0.22670 0.01600 0.01720
O9 0.24690 0.18900 0.11790 0.02420
H1 0.24200 0.69000 -0.05600 0.05000
H2 0.34400 0.73100 0.05200 0.05000
H3 0.21700 0.31200 0.14600 0.05000
H4 0.41000 0.19500 0.09800 0.05000
H5 0.12300 0.77200 0.66600 0.05000
H6 0.68700 0.00600 0.67700 0.05000
H7 0.69700 0.51700 0.68000 0.05000

loop_
_cod_related_entry_id
_cod_related_entry_database
_cod_related_entry_code
1 AMCSD 0011065
